data_9012123
loop_
_publ_author_name
'Carlsson, B.'
'Golin, M.'
'Rundqvist, S.'

_publ_section_title
;Determination of the homogenity range and refinement of the crystal structure
 of Fe2P Locality: synthetic
;
_journal_name_full 'Journal of Solid State Chemistry'
_journal_page_first 57
_journal_page_last 67
_journal_paper_doi 10.1016/0022-4596(73)90021-2
_journal_volume 8
_journal_year 1973
_chemical_compound_source Synthetic
_chemical_formula_sum 'Fe2 P'
_chemical_name_mineral Barringerite
_space_group_IT_number 189
_symmetry_space_group_name_Hall 'P -6 -2'
_symmetry_space_group_name_H-M 'P -6 2 m'
_cell_angle_alpha 90
_cell_angle_beta 90
_cell_angle_gamma 120
_cell_length_a 5.8675
_cell_length_b 5.8675
_cell_length_c 3.4581
_cell_formula_units_Z 3
_cell_volume 103.104
_database_code_amcsd 0013329
_exptl_crystal_density_diffrn 6.893
_cod_database_code 9012123

loop_
_space_group_symop_operation_xyz
x,y,z
-x,-x+y,z
-x+y,-x,-z
y,x,-z
-y,x-y,z
x-y,-y,z
x,y,-z
-x,-x+y,-z
-x+y,-x,z
y,x,z
-y,x-y,-z
x-y,-y,-z

loop_
_atom_site_aniso_label
_atom_site_aniso_U_11
_atom_site_aniso_U_22
_atom_site_aniso_U_33
_atom_site_aniso_U_12
_atom_site_aniso_U_13
_atom_site_aniso_U_23
Fe1 0.00445 0.00484 0.00818 0.00242 0.00000 0.00000
Fe2 0.00719 0.00994 0.00763 0.00497 0.00000 0.00000
P1 0.00497 0.00497 0.00769 0.00249 0.00000 0.00000
P2 0.00654 0.00654 0.00563 0.00327 0.00000 0.00000

loop_
_atom_site_label
_atom_site_fract_x
_atom_site_fract_y
_atom_site_fract_z
Fe1 0.25683 0.00000 0.00000
Fe2 0.59461 0.00000 0.50000
P1 0.33333 0.66667 0.00000
P2 0.00000 0.00000 0.50000

loop_
_cod_related_entry_id
_cod_related_entry_database
_cod_related_entry_code
1 AMCSD 0013329
